data_7009210
loop_
_publ_author_name
'Coe, Benjamin J.'
'Beyer, Tim'
'Jeffery, John C.'
'Coles, Simon J.'
'Gelbrich, Thomas'
'Hursthouse, Michael B.'
'Light, Mark E.'

_publ_section_title
;
 A spectroscopic, electrochemical and structural study of polarizable,
 dipolar ruthenium(II) arsine complexes as models for chromophores with
 large quadratic non-linear optical responses
;
_journal_issue 5
_journal_name_full 'Journal of the Chemical Society, Dalton Transactions'
_journal_page_first 797
_journal_paper_doi 10.1039/a909336b
_journal_year 2000
_chemical_formula_sum 'C38 H46 As4 Cl F12 N5 O4 P2 Ru'
_chemical_formula_weight 1362.94
_chemical_name_systematic
;

 ?

;
_space_group_IT_number 2
_symmetry_cell_setting triclinic
_symmetry_space_group_name_Hall '-P 1'
_symmetry_space_group_name_H-M 'P -1'
_atom_sites_solution_hydrogens geom
_atom_sites_solution_primary direct
_atom_sites_solution_secondary difmap
_audit_creation_method SHELXL-97
_cell_angle_alpha 108.745(2)
_cell_angle_beta 95.169(2)
_cell_angle_gamma 90.339(2)
_cell_formula_units_Z 2
_cell_length_a 12.1453(4)
_cell_length_b 13.7579(4)
_cell_length_c 15.7162(5)
_cell_measurement_temperature 150(2)
_cell_volume 2474.98(14)
_computing_structure_refinement 'SHELXL-97 (Sheldrick, 1997)'
_computing_structure_solution 'SHELXS-97 (Sheldrick, 1990)'
_diffrn_ambient_temperature 150(2)
_diffrn_measured_fraction_theta_full 0.991
_diffrn_measured_fraction_theta_max 0.991
_diffrn_radiation_monochromator graphite
_diffrn_radiation_source 'fine-focus sealed tube'
_diffrn_radiation_type MoK\a
_diffrn_radiation_wavelength 0.71073
_diffrn_reflns_av_R_equivalents 0.0675
_diffrn_reflns_av_sigmaI/netI 0.0918
_diffrn_reflns_limit_h_max 14
_diffrn_reflns_limit_h_min -14
_diffrn_reflns_limit_k_max 15
_diffrn_reflns_limit_k_min -16
_diffrn_reflns_limit_l_max 18
_diffrn_reflns_limit_l_min -18
_diffrn_reflns_number 22636
_diffrn_reflns_theta_full 25.05
_diffrn_reflns_theta_max 25.05
_diffrn_reflns_theta_min 1.72
_exptl_absorpt_coefficient_mu 3.178
_exptl_absorpt_correction_T_max 0.6471
_exptl_absorpt_correction_T_min 0.5038
_exptl_crystal_colour brownish
_exptl_crystal_density_diffrn 1.829
_exptl_crystal_density_method 'not measured'
_exptl_crystal_description prism
_exptl_crystal_F_000 1344
_exptl_crystal_size_max 0.25
_exptl_crystal_size_mid 0.15
_exptl_crystal_size_min 0.15
_refine_diff_density_max 1.135
_refine_diff_density_min -0.871
_refine_diff_density_rms 0.131
_refine_ls_extinction_method none
_refine_ls_goodness_of_fit_ref 0.947
_refine_ls_hydrogen_treatment mixed
_refine_ls_matrix_type full
_refine_ls_number_parameters 685
_refine_ls_number_reflns 8695
_refine_ls_number_restraints 39
_refine_ls_restrained_S_all 0.949
_refine_ls_R_factor_all 0.0871
_refine_ls_R_factor_gt 0.0459
_refine_ls_shift/su_max 0.008
_refine_ls_shift/su_mean 0.000
_refine_ls_structure_factor_coef Fsqd
_refine_ls_weighting_details 'calc w=1/[\s^2^(Fo^2^)+(0.0479P)^2^+0.0000P] where P=(Fo^2^+2Fc^2^)/3'
_refine_ls_weighting_scheme calc
_refine_ls_wR_factor_gt 0.0965
_refine_ls_wR_factor_ref 0.1070
_reflns_number_gt 5725
_reflns_number_total 8695
_reflns_threshold_expression >2sigma(I)
_cod_data_source_file a909336b.txt
_cod_data_source_block 5
_cod_depositor_comments
;
The following automatic conversions were performed:
'_symmetry_cell_setting' value 'Triclinic' changed to 'triclinic'
according to '/home/saulius/struct/CIF-dictionaries/cif_core.dic'
dictionary named 'cif_core.dic' version 2.4.1 from 2010-06-29.

Automatic conversion script
Id: cif_fix_enum 1527 2010-12-29 10:47:43Z saulius 
;
_cod_original_cell_volume 2474.97(13)
_cod_original_sg_symbol_H-M P-1
_cod_database_code 7009210

loop_
_symmetry_equiv_pos_as_xyz
'x, y, z'
'-x, -y, -z'

loop_
_atom_site_label
_atom_site_type_symbol
_atom_site_fract_x
_atom_site_fract_y
_atom_site_fract_z
_atom_site_U_iso_or_equiv
_atom_site_adp_type
_atom_site_occupancy
_atom_site_symmetry_multiplicity
_atom_site_calc_flag
_atom_site_refinement_flags
_atom_site_disorder_assembly
_atom_site_disorder_group
Ru1 Ru 0.26101(4) 0.37821(3) 0.11785(3) 0.01889(13) Uani 1 1 d . . .
As1 As 0.45453(4) 0.35618(4) 0.09326(4) 0.02148(15) Uani 1 1 d . . .
As2 As 0.32379(5) 0.53709(4) 0.23447(4) 0.02246(15) Uani 1 1 d . . .
As3 As 0.19896(5) 0.22897(4) -0.00892(4) 0.02294(15) Uani 1 1 d . . .
As4 As 0.06653(4) 0.40956(4) 0.13076(4) 0.02126(15) Uani 1 1 d . . .
Cl1 Cl 0.25393(11) 0.47848(10) 0.01614(9) 0.0269(3) Uani 1 1 d . . .
O1 O 0.2162(3) -0.2472(3) 0.7739(3) 0.0469(12) Uani 1 1 d . . .
O2 O 0.0897(4) -0.1358(3) 0.8195(3) 0.0441(11) Uani 1 1 d . . .
O3 O 0.4189(3) -0.2434(3) 0.5313(2) 0.0351(10) Uani 1 1 d . . .
O4 O 0.3995(4) -0.1264(3) 0.4684(3) 0.0502(13) Uani 1 1 d . . .
N1 N 0.2664(3) 0.2928(3) 0.2065(3) 0.0201(10) Uani 1 1 d . . .
N2 N 0.2550(4) 0.0174(3) 0.5146(3) 0.0239(11) Uani 1 1 d . . .
N3 N 0.1652(4) -0.1716(4) 0.7720(3) 0.0354(12) Uani 1 1 d . . .
N4 N 0.3768(4) -0.1658(3) 0.5235(3) 0.0290(11) Uani 1 1 d . . .
C1 C 0.5011(5) 0.3556(4) -0.0214(3) 0.0285(14) Uani 1 1 d . . .
H1A H 0.4633 0.2984 -0.0700 0.08(2) Uiso 1 1 calc R . .
H1B H 0.5813 0.3477 -0.0209 0.13(3) Uiso 1 1 calc R . .
H1C H 0.4823 0.4205 -0.0314 0.10(3) Uiso 1 1 calc R . .
C2 C 0.5341(5) 0.2410(4) 0.1102(4) 0.0342(15) Uani 1 1 d . . .
H2A H 0.4981 0.1766 0.0700 0.10(3) Uiso 1 1 calc R . .
H2B H 0.5339 0.2429 0.1730 0.06(2) Uiso 1 1 calc R . .
H2C H 0.6106 0.2452 0.0960 0.07(2) Uiso 1 1 calc R . .
C3 C 0.5392(5) 0.4736(4) 0.1777(3) 0.0247(13) Uani 1 1 d . . .
C4 C 0.4837(4) 0.5518(4) 0.2358(3) 0.0252(13) Uani 1 1 d . . .
C5 C 0.5438(5) 0.6387(4) 0.2936(4) 0.0367(15) Uani 1 1 d . . .
H5 H 0.5065 0.6929 0.3330 0.039(16) Uiso 1 1 calc R . .
C6 C 0.6569(5) 0.6455(5) 0.2933(4) 0.0396(16) Uani 1 1 d . . .
H6 H 0.6975 0.7048 0.3323 0.029(15) Uiso 1 1 calc R . .
C7 C 0.7113(5) 0.5672(4) 0.2371(4) 0.0347(15) Uani 1 1 d . . .
H7 H 0.7895 0.5719 0.2382 0.039(17) Uiso 1 1 calc R . .
C8 C 0.6538(5) 0.4827(4) 0.1795(4) 0.0276(13) Uani 1 1 d . . .
H8 H 0.6923 0.4295 0.1402 0.036(16) Uiso 1 1 calc R . .
C9 C 0.2751(5) 0.6681(4) 0.2268(4) 0.0399(16) Uani 1 1 d . . .
H9A H 0.1943 0.6697 0.2256 0.08(2) Uiso 1 1 calc R . .
H9B H 0.2978 0.6773 0.1715 0.09(3) Uiso 1 1 calc R . .
H9C H 0.3085 0.7235 0.2794 0.07(2) Uiso 1 1 calc R . .
C10 C 0.3059(5) 0.5564(4) 0.3606(3) 0.0365(15) Uani 1 1 d . . .
H10A H 0.2272 0.5506 0.3682 0.06(2) Uiso 1 1 calc R . .
H10B H 0.3358 0.6245 0.3981 0.06(2) Uiso 1 1 calc R . .
H10C H 0.3458 0.5036 0.3792 0.11(3) Uiso 1 1 calc R . .
C11 C 0.2173(6) 0.2296(5) -0.1300(4) 0.0378(16) Uani 1 1 d . . .
H11A H 0.2962 0.2352 -0.1369 0.12(3) Uiso 1 1 calc R . .
H11B H 0.1797 0.2882 -0.1404 0.10(3) Uiso 1 1 calc R . .
H11C H 0.1852 0.1657 -0.1740 0.12(3) Uiso 1 1 calc R . .
C12 C 0.2479(5) 0.0930(4) -0.0148(4) 0.0391(16) Uani 1 1 d . . .
H12A H 0.2426 0.0829 0.0436 0.06(2) Uiso 1 1 calc R . .
H12B H 0.3249 0.0866 -0.0294 0.039(16) Uiso 1 1 calc R . .
H12C H 0.2010 0.0410 -0.0617 0.07(2) Uiso 1 1 calc R . .
C13 C 0.0378(4) 0.2167(4) -0.0152(3) 0.0239(13) Uani 1 1 d . . .
C14 C -0.0185(4) 0.2983(4) 0.0371(3) 0.0226(13) Uani 1 1 d . . .
C15 C -0.1334(5) 0.2955(4) 0.0258(4) 0.0304(14) Uani 1 1 d . . .
H15 H -0.1721 0.3521 0.0606 0.031(15) Uiso 1 1 calc R . .
C16 C -0.1927(5) 0.2118(4) -0.0353(4) 0.0346(15) Uani 1 1 d . . .
H16 H -0.2711 0.2115 -0.0433 0.021(13) Uiso 1 1 calc R . .
C17 C -0.1364(5) 0.1287(5) -0.0845(4) 0.0361(15) Uani 1 1 d . . .
H17 H -0.1762 0.0699 -0.1250 0.051(19) Uiso 1 1 calc R . .
C18 C -0.0223(5) 0.1312(4) -0.0748(4) 0.0364(15) Uani 1 1 d . . .
H18 H 0.0159 0.0740 -0.1091 0.035(16) Uiso 1 1 calc R . .
C19 C 0.0078(4) 0.5364(4) 0.1198(3) 0.0261(13) Uani 1 1 d . . .
H19A H -0.0521 0.5204 0.0707 0.09(2) Uiso 0.35(6) 1 calc PR . .
H19B H 0.0667 0.5768 0.1066 0.09(2) Uiso 0.35(6) 1 calc PR . .
H19C H -0.0210 0.5760 0.1765 0.09(2) Uiso 0.35(6) 1 calc PR . .
H19D H 0.0479 0.5951 0.1652 0.09(2) Uiso 0.65 1 calc PR . .
H19E H -0.0710 0.5387 0.1293 0.09(2) Uiso 0.65 1 calc PR . .
H19F H 0.0168 0.5395 0.0593 0.09(2) Uiso 0.65 1 calc PR . .
C20 C -0.0018(5) 0.4076(5) 0.2374(4) 0.0341(15) Uani 1 1 d . . .
H20A H 0.0335 0.4612 0.2905 0.13(4) Uiso 1 1 calc R . .
H20B H 0.0075 0.3404 0.2456 0.038(16) Uiso 1 1 calc R . .
H20C H -0.0808 0.4203 0.2298 0.050(18) Uiso 1 1 calc R . .
C21 C 0.3507(5) 0.3038(4) 0.2721(3) 0.0236(13) Uani 1 1 d . . .
H21 H 0.4109 0.3498 0.2756 0.023(14) Uiso 1 1 calc R . .
C22 C 0.3532(4) 0.2517(4) 0.3337(3) 0.0238(13) Uani 1 1 d . . .
H22 H 0.4132 0.2639 0.3794 0.034(16) Uiso 1 1 calc R . .
C23 C 0.2687(5) 0.1816(4) 0.3296(3) 0.0252(13) Uani 1 1 d . . .
C24 C 0.1821(5) 0.1702(4) 0.2631(3) 0.0258(13) Uani 1 1 d . . .
H24 H 0.1210 0.1250 0.2589 0.031 Uiso 1 1 calc R . .
C25 C 0.1843(4) 0.2243(4) 0.2028(4) 0.0249(13) Uani 1 1 d . . .
H25 H 0.1251 0.2128 0.1565 0.020(13) Uiso 1 1 calc R . .
C26 C 0.2677(5) 0.1222(4) 0.3935(3) 0.0260(14) Uani 1 1 d . . .
C27 C 0.3319(5) 0.1539(4) 0.4768(4) 0.0279(14) Uani 1 1 d . . .
H27 H 0.3809 0.2125 0.4925 0.026(15) Uiso 1 1 calc R . .
C28 C 0.3236(5) 0.0999(4) 0.5353(4) 0.0283(14) Uani 1 1 d . . .
H28 H 0.3673 0.1213 0.5918 0.046(17) Uiso 1 1 calc R . .
C29 C 0.1958(5) -0.0177(4) 0.4334(4) 0.0345(15) Uani 1 1 d . . .
H29 H 0.1498 -0.0780 0.4185 0.031(15) Uiso 1 1 calc R . .
C30 C 0.2020(5) 0.0331(4) 0.3726(4) 0.0335(15) Uani 1 1 d . . .
H30 H 0.1609 0.0074 0.3151 0.014(12) Uiso 1 1 calc R . .
C31 C 0.2372(5) -0.0327(4) 0.5805(3) 0.0267(13) Uani 1 1 d . . .
C32 C 0.1607(5) 0.0095(4) 0.6398(4) 0.0307(14) Uani 1 1 d . . .
H32 H 0.1240 0.0696 0.6376 0.015(12) Uiso 1 1 calc R . .
C33 C 0.1377(5) -0.0363(4) 0.7023(4) 0.0305(14) Uani 1 1 d . . .
H33 H 0.0845 -0.0081 0.7434 0.022(14) Uiso 1 1 calc R . .
C34 C 0.1909(5) -0.1220(4) 0.7057(4) 0.0282(14) Uani 1 1 d . . .
C35 C 0.2709(5) -0.1637(4) 0.6484(3) 0.0251(13) Uani 1 1 d . . .
H35 H 0.3094 -0.2221 0.6527 0.023(13) Uiso 1 1 calc R . .
C36 C 0.2933(4) -0.1188(4) 0.5856(3) 0.0248(13) Uani 1 1 d . . .
P1 P 1.00412(14) 0.26085(13) 0.55470(12) 0.0437(5) Uani 1 1 d . . .
F1 F 1.0143(4) 0.1404(3) 0.5222(3) 0.0819(14) Uani 1 1 d . . .
F2 F 1.1296(4) 0.2759(4) 0.5455(4) 0.130(2) Uani 1 1 d . . .
F3 F 1.0280(7) 0.2646(7) 0.6535(3) 0.193(4) Uani 1 1 d . . .
F4 F 0.9924(4) 0.3792(3) 0.5867(5) 0.148(3) Uani 1 1 d . . .
F5 F 0.9786(5) 0.2537(4) 0.4538(3) 0.1107(18) Uani 1 1 d . . .
F6 F 0.8762(3) 0.2461(3) 0.5600(3) 0.0775(13) Uani 1 1 d . . .
P2 P 0.51684(13) 0.03848(11) 0.77634(10) 0.0375(4) Uani 1 1 d GD . .
F7 F 0.4025(5) -0.0048(8) 0.7959(5) 0.105(7) Uani 0.520(17) 1 d PGD . .
F8 F 0.5061(6) -0.0424(5) 0.6773(2) 0.063(4) Uani 0.520(17) 1 d PGD . .
F9 F 0.5276(6) 0.1192(5) 0.8768(2) 0.060(4) Uani 0.520(17) 1 d PGD . .
F10 F 0.4485(9) 0.1179(7) 0.7399(5) 0.121(7) Uani 0.520(17) 1 d PGD . .
F11 F 0.5829(10) -0.0410(7) 0.8142(5) 0.092(5) Uani 0.520(17) 1 d PGD . .
F12 F 0.6292(6) 0.0838(8) 0.7577(5) 0.081(4) Uani 0.520(17) 1 d PGD . .
F7' F 0.5213(7) -0.0150(10) 0.6694(3) 0.087(5) Uani 0.480(17) 1 d PGD . .
F8' F 0.6373(6) 0.0019(9) 0.7950(7) 0.116(8) Uani 0.480(17) 1 d PGD . .
F9' F 0.3941(6) 0.0744(8) 0.7556(6) 0.068(5) Uani 0.480(17) 1 d PGD . .
F10' F 0.5683(12) 0.1409(8) 0.7662(8) 0.142(8) Uani 0.480(17) 1 d PGD . .
F11' F 0.4635(12) -0.0644(7) 0.7826(8) 0.100(6) Uani 0.480(17) 1 d PGD . .
F12' F 0.5110(7) 0.0939(9) 0.8806(2) 0.062(4) Uani 0.480(17) 1 d PGD . .
N5 N 0.5865(6) 0.4150(6) 0.3808(5) 0.086(2) Uani 1 1 d . . .
C37 C 0.6730(7) 0.4462(5) 0.4044(5) 0.0510(19) Uani 1 1 d D . .
C38 C 0.7891(8) 0.4758(8) 0.4318(6) 0.083(3) Uani 1 1 d D . .
H38A H 0.805(4) 0.5470(18) 0.470(3) 0.16(5) Uiso 1 1 d D . .
H38B H 0.836(3) 0.469(4) 0.383(2) 0.08(3) Uiso 1 1 d D . .
H38C H 0.829(4) 0.437(4) 0.467(3) 0.15(4) Uiso 1 1 d D . .

loop_
_atom_site_aniso_label
_atom_site_aniso_U_11
_atom_site_aniso_U_22
_atom_site_aniso_U_33
_atom_site_aniso_U_23
_atom_site_aniso_U_13
_atom_site_aniso_U_12
Ru1 0.0160(3) 0.0212(2) 0.0208(2) 0.00816(18) 0.00353(19) 0.00210(18)
As1 0.0173(3) 0.0233(3) 0.0244(3) 0.0078(2) 0.0045(3) 0.0029(2)
As2 0.0182(3) 0.0231(3) 0.0249(3) 0.0055(2) 0.0040(3) 0.0024(2)
As3 0.0191(3) 0.0244(3) 0.0240(3) 0.0052(2) 0.0050(3) 0.0018(2)
As4 0.0173(3) 0.0241(3) 0.0228(3) 0.0076(2) 0.0040(2) 0.0032(2)
Cl1 0.0239(8) 0.0327(8) 0.0304(8) 0.0181(6) 0.0054(6) 0.0037(6)
O1 0.037(3) 0.058(3) 0.064(3) 0.044(3) 0.004(2) 0.003(2)
O2 0.043(3) 0.057(3) 0.039(3) 0.021(2) 0.014(2) -0.004(2)
O3 0.033(3) 0.029(2) 0.045(3) 0.0134(19) 0.002(2) 0.0092(19)
O4 0.057(3) 0.062(3) 0.051(3) 0.038(3) 0.033(2) 0.035(2)
N1 0.015(3) 0.022(2) 0.024(2) 0.007(2) 0.006(2) 0.005(2)
N2 0.032(3) 0.023(3) 0.018(3) 0.008(2) 0.008(2) 0.004(2)
N3 0.029(3) 0.048(3) 0.035(3) 0.023(3) -0.001(3) -0.008(3)
N4 0.029(3) 0.035(3) 0.020(3) 0.005(2) -0.001(2) 0.003(2)
C1 0.032(4) 0.032(3) 0.020(3) 0.004(3) 0.010(3) 0.000(3)
C2 0.029(4) 0.036(4) 0.041(4) 0.017(3) 0.007(3) 0.013(3)
C3 0.024(4) 0.028(3) 0.027(3) 0.015(3) 0.002(3) 0.002(3)
C4 0.020(3) 0.031(3) 0.024(3) 0.011(3) -0.006(3) -0.009(3)
C5 0.023(4) 0.038(4) 0.041(4) 0.002(3) 0.004(3) -0.001(3)
C6 0.024(4) 0.037(4) 0.046(4) 0.000(3) -0.004(3) -0.016(3)
C7 0.020(4) 0.048(4) 0.033(4) 0.008(3) 0.004(3) -0.005(3)
C8 0.022(4) 0.032(3) 0.027(3) 0.005(3) 0.007(3) -0.002(3)
C9 0.035(4) 0.028(3) 0.051(4) 0.007(3) -0.002(3) 0.010(3)
C10 0.042(5) 0.037(4) 0.024(3) 0.000(3) 0.012(3) -0.006(3)
C11 0.040(5) 0.046(4) 0.024(3) 0.005(3) 0.009(3) -0.001(3)
C12 0.036(4) 0.029(3) 0.048(4) 0.005(3) 0.006(3) 0.007(3)
C13 0.018(3) 0.033(3) 0.023(3) 0.014(3) -0.002(3) -0.011(3)
C14 0.020(3) 0.034(3) 0.021(3) 0.019(3) 0.006(3) -0.002(3)
C15 0.026(4) 0.034(3) 0.032(3) 0.010(3) 0.006(3) 0.009(3)
C16 0.013(4) 0.045(4) 0.045(4) 0.014(3) 0.004(3) -0.008(3)
C17 0.026(4) 0.043(4) 0.031(4) 0.001(3) 0.001(3) -0.011(3)
C18 0.036(4) 0.034(4) 0.032(4) 0.001(3) 0.007(3) -0.003(3)
C19 0.022(3) 0.024(3) 0.032(3) 0.008(3) 0.005(3) 0.006(2)
C20 0.029(4) 0.044(4) 0.033(4) 0.015(3) 0.012(3) 0.011(3)
C21 0.020(3) 0.025(3) 0.027(3) 0.010(2) 0.007(3) 0.004(3)
C22 0.018(3) 0.028(3) 0.029(3) 0.015(3) 0.000(3) 0.003(3)
C23 0.025(4) 0.028(3) 0.026(3) 0.011(3) 0.009(3) 0.009(3)
C24 0.023(3) 0.030(3) 0.031(3) 0.017(3) 0.011(3) 0.006(3)
C25 0.014(3) 0.030(3) 0.031(3) 0.011(3) -0.002(3) -0.002(3)
C26 0.026(4) 0.028(3) 0.027(3) 0.011(3) 0.011(3) 0.012(3)
C27 0.024(4) 0.031(3) 0.032(3) 0.015(3) 0.004(3) 0.001(3)
C28 0.029(4) 0.031(3) 0.024(3) 0.009(3) -0.001(3) 0.004(3)
C29 0.041(4) 0.029(3) 0.035(4) 0.016(3) -0.006(3) -0.009(3)
C30 0.041(4) 0.036(4) 0.025(3) 0.014(3) -0.005(3) -0.007(3)
C31 0.030(4) 0.033(3) 0.019(3) 0.011(3) 0.003(3) -0.001(3)
C32 0.032(4) 0.031(3) 0.033(3) 0.015(3) 0.004(3) 0.007(3)
C33 0.024(4) 0.036(3) 0.031(3) 0.010(3) 0.008(3) 0.006(3)
C34 0.027(4) 0.034(3) 0.025(3) 0.013(3) -0.003(3) -0.010(3)
C35 0.026(4) 0.025(3) 0.025(3) 0.011(3) -0.004(3) -0.004(3)
C36 0.025(3) 0.023(3) 0.025(3) 0.006(2) 0.001(3) -0.001(3)
P1 0.0283(11) 0.0409(10) 0.0466(11) -0.0052(8) -0.0040(9) 0.0024(8)
F1 0.086(4) 0.045(2) 0.123(4) 0.032(3) 0.036(3) 0.026(2)
F2 0.031(3) 0.114(4) 0.179(6) -0.046(4) 0.020(3) -0.004(3)
F3 0.199(8) 0.311(10) 0.043(3) 0.025(5) -0.014(4) 0.060(7)
F4 0.076(4) 0.042(3) 0.270(8) -0.039(4) 0.068(5) -0.014(2)
F5 0.133(5) 0.129(4) 0.085(4) 0.060(3) -0.001(3) -0.014(4)
F6 0.042(3) 0.054(3) 0.121(4) 0.004(2) 0.019(3) -0.002(2)
P2 0.0303(11) 0.0342(9) 0.0382(10) -0.0021(8) 0.0030(8) 0.0017(8)
F7 0.074(9) 0.143(14) 0.062(7) -0.024(8) 0.031(7) -0.060(9)
F8 0.015(5) 0.080(6) 0.052(7) -0.039(5) 0.020(5) -0.009(4)
F9 0.072(9) 0.051(5) 0.044(7) -0.004(5) 0.014(6) 0.019(5)
F10 0.174(16) 0.155(13) 0.079(8) 0.083(9) 0.078(10) 0.123(13)
F11 0.097(12) 0.076(7) 0.123(9) 0.048(7) 0.051(9) 0.055(7)
F12 0.074(8) 0.073(9) 0.074(7) -0.010(6) 0.023(6) -0.031(6)
F7' 0.063(9) 0.126(10) 0.045(8) -0.012(7) 0.006(7) -0.042(8)
F8' 0.018(7) 0.151(14) 0.088(10) -0.079(9) -0.032(6) 0.030(8)
F9' 0.061(7) 0.094(9) 0.032(6) -0.002(5) -0.005(5) 0.046(7)
F10' 0.21(2) 0.067(9) 0.142(12) 0.027(9) 0.037(13) -0.068(12)
F11' 0.136(15) 0.065(8) 0.103(10) 0.052(7) -0.056(9) -0.048(7)
F12' 0.070(9) 0.066(7) 0.029(7) -0.010(5) -0.013(6) -0.010(6)
N5 0.066(6) 0.106(6) 0.101(6) 0.067(5) -0.031(5) -0.033(5)
C37 0.061(6) 0.052(4) 0.044(4) 0.024(4) -0.002(4) -0.007(4)
C38 0.050(6) 0.128(9) 0.076(6) 0.042(7) 0.003(5) -0.015(6)

loop_
_atom_type_symbol
_atom_type_description
_atom_type_scat_dispersion_real
_atom_type_scat_dispersion_imag
_atom_type_scat_source
C C 0.0033 0.0016 'International Tables Vol C Tables 4.2.6.8 and 6.1.1.4'
H H 0.0000 0.0000 'International Tables Vol C Tables 4.2.6.8 and 6.1.1.4'
N N 0.0061 0.0033 'International Tables Vol C Tables 4.2.6.8 and 6.1.1.4'
O O 0.0106 0.0060 'International Tables Vol C Tables 4.2.6.8 and 6.1.1.4'
F F 0.0171 0.0103 'International Tables Vol C Tables 4.2.6.8 and 6.1.1.4'
P P 0.1023 0.0942 'International Tables Vol C Tables 4.2.6.8 and 6.1.1.4'
Cl Cl 0.1484 0.1585 'International Tables Vol C Tables 4.2.6.8 and 6.1.1.4'
As As 0.0499 2.0058 'International Tables Vol C Tables 4.2.6.8 and 6.1.1.4'
Ru Ru -1.2594 0.8363 'International Tables Vol C Tables 4.2.6.8 and 6.1.1.4'

loop_
_geom_angle_atom_site_label_1
_geom_angle_atom_site_label_2
_geom_angle_atom_site_label_3
_geom_angle
_geom_angle_site_symmetry_1
_geom_angle_site_symmetry_3
_geom_angle_publ_flag
N1 Ru1 As3 91.63(12) . . ?
N1 Ru1 As4 92.44(11) . . ?
As3 Ru1 As4 85.45(2) . . ?
N1 Ru1 Cl1 179.45(11) . . ?
As3 Ru1 Cl1 88.76(4) . . ?
As4 Ru1 Cl1 87.19(3) . . ?
N1 Ru1 As1 93.59(11) . . ?
As3 Ru1 As1 93.97(2) . . ?
As4 Ru1 As1 173.96(2) . . ?
Cl1 Ru1 As1 86.78(4) . . ?
N1 Ru1 As2 94.01(12) . . ?
As3 Ru1 As2 174.35(2) . . ?
As4 Ru1 As2 94.68(2) . . ?
Cl1 Ru1 As2 85.60(4) . . ?
As1 Ru1 As2 85.30(2) . . ?
C1 As1 C2 100.6(2) . . ?
C1 As1 C3 102.1(2) . . ?
C2 As1 C3 102.5(2) . . ?
C1 As1 Ru1 118.76(18) . . ?
C2 As1 Ru1 121.88(19) . . ?
C3 As1 Ru1 108.30(16) . . ?
C9 As2 C10 100.2(3) . . ?
C9 As2 C4 102.1(2) . . ?
C10 As2 C4 102.3(2) . . ?
C9 As2 Ru1 120.69(19) . . ?
C10 As2 Ru1 120.59(18) . . ?
C4 As2 Ru1 108.23(16) . . ?
C11 As3 C12 101.4(3) . . ?
C11 As3 C13 100.4(2) . . ?
C12 As3 C13 104.3(2) . . ?
C11 As3 Ru1 119.0(2) . . ?
C12 As3 Ru1 121.02(19) . . ?
C13 As3 Ru1 108.04(16) . . ?
C19 As4 C20 98.9(2) . . ?
C19 As4 C14 106.0(2) . . ?
C20 As4 C14 100.9(2) . . ?
C19 As4 Ru1 119.55(17) . . ?
C20 As4 Ru1 121.15(17) . . ?
C14 As4 Ru1 108.10(15) . . ?
C25 N1 C21 116.0(4) . . ?
C25 N1 Ru1 121.6(3) . . ?
C21 N1 Ru1 122.4(4) . . ?
C28 N2 C29 120.8(4) . . ?
C28 N2 C31 121.0(5) . . ?
C29 N2 C31 118.1(5) . . ?
O1 N3 O2 124.7(4) . . ?
O1 N3 C34 118.1(5) . . ?
O2 N3 C34 117.2(4) . . ?
O4 N4 O3 123.9(4) . . ?
O4 N4 C36 119.0(4) . . ?
O3 N4 C36 117.1(4) . . ?
As1 C1 H1A 109.5 . . ?
As1 C1 H1B 109.5 . . ?
H1A C1 H1B 109.5 . . ?
As1 C1 H1C 109.5 . . ?
H1A C1 H1C 109.5 . . ?
H1B C1 H1C 109.5 . . ?
As1 C2 H2A 109.5 . . ?
As1 C2 H2B 109.5 . . ?
H2A C2 H2B 109.5 . . ?
As1 C2 H2C 109.5 . . ?
H2A C2 H2C 109.5 . . ?
H2B C2 H2C 109.5 . . ?
C4 C3 C8 119.2(5) . . ?
C4 C3 As1 119.2(4) . . ?
C8 C3 As1 121.6(4) . . ?
C3 C4 C5 119.4(5) . . ?
C3 C4 As2 118.9(4) . . ?
C5 C4 As2 121.7(4) . . ?
C6 C5 C4 120.0(5) . . ?
C6 C5 H5 120.0 . . ?
C4 C5 H5 120.0 . . ?
C7 C6 C5 120.3(6) . . ?
C7 C6 H6 119.8 . . ?
C5 C6 H6 119.8 . . ?
C8 C7 C6 120.4(6) . . ?
C8 C7 H7 119.8 . . ?
C6 C7 H7 119.8 . . ?
C7 C8 C3 120.8(5) . . ?
C7 C8 H8 119.6 . . ?
C3 C8 H8 119.6 . . ?
As2 C9 H9A 109.5 . . ?
As2 C9 H9B 109.5 . . ?
H9A C9 H9B 109.5 . . ?
As2 C9 H9C 109.5 . . ?
H9A C9 H9C 109.5 . . ?
H9B C9 H9C 109.5 . . ?
As2 C10 H10A 109.5 . . ?
As2 C10 H10B 109.5 . . ?
H10A C10 H10B 109.5 . . ?
As2 C10 H10C 109.5 . . ?
H10A C10 H10C 109.5 . . ?
H10B C10 H10C 109.5 . . ?
As3 C11 H11A 109.5 . . ?
As3 C11 H11B 109.5 . . ?
H11A C11 H11B 109.5 . . ?
As3 C11 H11C 109.5 . . ?
H11A C11 H11C 109.5 . . ?
H11B C11 H11C 109.5 . . ?
As3 C12 H12A 109.5 . . ?
As3 C12 H12B 109.5 . . ?
H12A C12 H12B 109.5 . . ?
As3 C12 H12C 109.5 . . ?
H12A C12 H12C 109.5 . . ?
H12B C12 H12C 109.5 . . ?
C14 C13 C18 119.2(5) . . ?
C14 C13 As3 118.7(4) . . ?
C18 C13 As3 122.0(4) . . ?
C13 C14 C15 119.2(5) . . ?
C13 C14 As4 118.6(4) . . ?
C15 C14 As4 122.0(4) . . ?
C16 C15 C14 121.2(5) . . ?
C16 C15 H15 119.4 . . ?
C14 C15 H15 119.4 . . ?
C17 C16 C15 119.3(6) . . ?
C17 C16 H16 120.3 . . ?
C15 C16 H16 120.3 . . ?
C18 C17 C16 120.0(6) . . ?
C18 C17 H17 120.0 . . ?
C16 C17 H17 120.0 . . ?
C17 C18 C13 120.9(5) . . ?
C17 C18 H18 119.5 . . ?
C13 C18 H18 119.5 . . ?
As4 C19 H19A 109.5 . . ?
As4 C19 H19B 109.5 . . ?
H19A C19 H19B 109.5 . . ?
As4 C19 H19C 109.5 . . ?
H19A C19 H19C 109.5 . . ?
H19B C19 H19C 109.5 . . ?
As4 C19 H19D 109.5 . . ?
H19A C19 H19D 141.1 . . ?
H19B C19 H19D 56.3 . . ?
H19C C19 H19D 56.3 . . ?
As4 C19 H19E 109.5 . . ?
H19A C19 H19E 56.3 . . ?
H19B C19 H19E 141.1 . . ?
H19C C19 H19E 56.3 . . ?
H19D C19 H19E 109.5 . . ?
As4 C19 H19F 109.5 . . ?
H19A C19 H19F 56.3 . . ?
H19B C19 H19F 56.3 . . ?
H19C C19 H19F 141.1 . . ?
H19D C19 H19F 109.5 . . ?
H19E C19 H19F 109.5 . . ?
As4 C20 H20A 109.5 . . ?
As4 C20 H20B 109.5 . . ?
H20A C20 H20B 109.5 . . ?
As4 C20 H20C 109.5 . . ?
H20A C20 H20C 109.5 . . ?
H20B C20 H20C 109.5 . . ?
N1 C21 C22 123.2(5) . . ?
N1 C21 H21 118.4 . . ?
C22 C21 H21 118.4 . . ?
C21 C22 C23 120.5(5) . . ?
C21 C22 H22 119.8 . . ?
C23 C22 H22 119.8 . . ?
C24 C23 C22 116.6(5) . . ?
C24 C23 C26 120.5(5) . . ?
C22 C23 C26 122.9(5) . . ?
C25 C24 C23 120.3(5) . . ?
C25 C24 H24 119.9 . . ?
C23 C24 H24 119.9 . . ?
N1 C25 C24 123.3(5) . . ?
N1 C25 H25 118.3 . . ?
C24 C25 H25 118.3 . . ?
C30 C26 C27 117.6(5) . . ?
C30 C26 C23 120.9(5) . . ?
C27 C26 C23 121.5(5) . . ?
C28 C27 C26 119.3(5) . . ?
C28 C27 H27 120.3 . . ?
C26 C27 H27 120.3 . . ?
N2 C28 C27 121.3(5) . . ?
N2 C28 H28 119.4 . . ?
C27 C28 H28 119.4 . . ?
N2 C29 C30 120.0(5) . . ?
N2 C29 H29 120.0 . . ?
C30 C29 H29 120.0 . . ?
C29 C30 C26 120.9(6) . . ?
C29 C30 H30 119.6 . . ?
C26 C30 H30 119.6 . . ?
C32 C31 C36 120.5(5) . . ?
C32 C31 N2 116.3(4) . . ?
C36 C31 N2 123.3(5) . . ?
C33 C32 C31 119.1(5) . . ?
C33 C32 H32 120.5 . . ?
C31 C32 H32 120.5 . . ?
C34 C33 C32 120.3(5) . . ?
C34 C33 H33 119.8 . . ?
C32 C33 H33 119.8 . . ?
C33 C34 C35 121.4(5) . . ?
C33 C34 N3 120.2(5) . . ?
C35 C34 N3 118.4(4) . . ?
C36 C35 C34 118.4(5) . . ?
C36 C35 H35 120.8 . . ?
C34 C35 H35 120.8 . . ?
C35 C36 C31 120.3(5) . . ?
C35 C36 N4 117.8(4) . . ?
C31 C36 N4 122.0(4) . . ?
F3 P1 F4 89.8(4) . . ?
F3 P1 F5 178.3(4) . . ?
F4 P1 F5 91.7(4) . . ?
F3 P1 F2 92.0(4) . . ?
F4 P1 F2 89.9(3) . . ?
F5 P1 F2 88.8(3) . . ?
F3 P1 F1 90.2(4) . . ?
F4 P1 F1 179.2(3) . . ?
F5 P1 F1 88.3(3) . . ?
F2 P1 F1 90.9(3) . . ?
F3 P1 F6 90.4(4) . . ?
F4 P1 F6 89.8(2) . . ?
F5 P1 F6 88.9(3) . . ?
F2 P1 F6 177.7(3) . . ?
F1 P1 F6 89.4(2) . . ?
F12' P2 F8' 90.81(19) . . ?
F12' P2 F12 103.1(5) . . ?
F8' P2 F12 53.6(3) . . ?
F12' P2 F11' 91.2(2) . . ?
F8' P2 F11' 90.9(2) . . ?
F12 P2 F11' 141.2(3) . . ?
F12' P2 F8 164.2(5) . . ?
F8' P2 F8 90.4(5) . . ?
F12 P2 F8 90.2 . . ?
F11' P2 F8 73.0(6) . . ?
F12' P2 F11 80.9(5) . . ?
F8' P2 F11 37.1(3) . . ?
F12 P2 F11 90.7 . . ?
F11' P2 F11 55.8(3) . . ?
F8 P2 F11 90.6 . . ?
F12' P2 F10 98.2(5) . . ?
F8' P2 F10 144.1(3) . . ?
F12 P2 F10 90.5 . . ?
F11' P2 F10 123.3(3) . . ?
F8 P2 F10 90.1 . . ?
F11 P2 F10 178.7 . . ?
F12' P2 F10' 90.69(18) . . ?
F8' P2 F10' 90.1(2) . . ?
F12 P2 F10' 39.2(3) . . ?
F11' P2 F10' 177.8(3) . . ?
F8 P2 F10' 105.1(6) . . ?
F11 P2 F10' 125.7(4) . . ?
F10 P2 F10' 55.2(4) . . ?
F12' P2 F7 76.3(5) . . ?
F8' P2 F7 127.4(3) . . ?
F12 P2 F7 178.8 . . ?
F11' P2 F7 40.0(3) . . ?
F8 P2 F7 90.5 . . ?
F11 P2 F7 90.3 . . ?
F10 P2 F7 88.5 . . ?
F10' P2 F7 139.7(3) . . ?
F12' P2 F9 15.3(5) . . ?
F8' P2 F9 89.4(5) . . ?
F12 P2 F9 90.1 . . ?
F11' P2 F9 106.4(6) . . ?
F8 P2 F9 179.4 . . ?
F11 P2 F9 89.0 . . ?
F10 P2 F9 90.4 . . ?
F10' P2 F9 75.4(6) . . ?
F7 P2 F9 89.2 . . ?
F12' P2 F7' 178.3(3) . . ?
F8' P2 F7' 90.42(18) . . ?
F12 P2 F7' 76.6(5) . . ?
F11' P2 F7' 90.05(18) . . ?
F8 P2 F7' 17.0(6) . . ?
F11 P2 F7' 100.8(6) . . ?
F10 P2 F7' 80.1(6) . . ?
F10' P2 F7' 88.1(2) . . ?
F7 P2 F7' 103.9(5) . . ?
F9 P2 F7' 163.5(6) . . ?
F12' P2 F9' 90.17(18) . . ?
F8' P2 F9' 179.0(3) . . ?
F12 P2 F9' 126.3(3) . . ?
F11' P2 F9' 88.8(2) . . ?
F8 P2 F9' 88.6(4) . . ?
F11 P2 F9' 142.9(3) . . ?
F10 P2 F9' 35.9(3) . . ?
F10' P2 F9' 90.04(19) . . ?
F7 P2 F9' 52.7(3) . . ?
F9 P2 F9' 91.6(4) . . ?
F7' P2 F9' 88.61(18) . . ?
F11' F7 F9' 125.2(6) . . ?
F11' F7 P2 69.4(3) . . ?
F9' F7 P2 64.0(2) . . ?
F9' F10 F10' 132.9(5) . . ?
F9' F10 P2 73.1(2) . . ?
F10' F10 P2 62.5(2) . . ?
F8' F11 F11' 128.6(7) . . ?
F8' F11 P2 70.9(3) . . ?
F11' F11 P2 62.0(2) . . ?
F10' F12 F8' 128.3(6) . . ?
F10' F12 P2 71.0(2) . . ?
F8' F12 P2 63.1(2) . . ?
F11 F8' F12 135.3(3) . . ?
F11 F8' P2 72.0(2) . . ?
F12 F8' P2 63.4(2) . . ?
F10 F9' F7 134.2(3) . . ?
F10 F9' P2 71.1(3) . . ?
F7 F9' P2 63.25(18) . . ?
F12 F10' F10 124.2(7) . . ?
F12 F10' P2 69.9(3) . . ?
F10 F10' P2 62.2(2) . . ?
F7 F11' F11 122.0(7) . . ?
F7 F11' P2 70.6(2) . . ?
F11 F11' P2 62.3(2) . . ?
N5 C37 C38 174.0(9) . . ?
C37 C38 H38A 116(3) . . ?
C37 C38 H38B 116(3) . . ?
H38A C38 H38B 103(4) . . ?
C37 C38 H38C 116(3) . . ?
H38A C38 H38C 102(4) . . ?
H38B C38 H38C 102(4) . . ?

loop_
_geom_bond_atom_site_label_1
_geom_bond_atom_site_label_2
_geom_bond_distance
_geom_bond_site_symmetry_2
_geom_bond_publ_flag
Ru1 N1 2.089(4) . ?
Ru1 As3 2.4155(7) . ?
Ru1 As4 2.4184(7) . ?
Ru1 Cl1 2.4207(12) . ?
Ru1 As1 2.4213(7) . ?
Ru1 As2 2.4233(7) . ?
As1 C1 1.935(5) . ?
As1 C2 1.939(5) . ?
As1 C3 1.945(6) . ?
As2 C9 1.937(5) . ?
As2 C10 1.947(5) . ?
As2 C4 1.949(5) . ?
As3 C11 1.939(5) . ?
As3 C12 1.942(5) . ?
As3 C13 1.955(5) . ?
As4 C19 1.942(4) . ?
As4 C20 1.943(5) . ?
As4 C14 1.958(6) . ?
O1 N3 1.221(5) . ?
O2 N3 1.237(6) . ?
O3 N4 1.223(5) . ?
O4 N4 1.210(5) . ?
N1 C25 1.352(7) . ?
N1 C21 1.357(6) . ?
N2 C28 1.338(7) . ?
N2 C29 1.347(7) . ?
N2 C31 1.447(6) . ?
N3 C34 1.471(7) . ?
N4 C36 1.476(7) . ?
C1 H1A 0.9800 . ?
C1 H1B 0.9800 . ?
C1 H1C 0.9800 . ?
C2 H2A 0.9800 . ?
C2 H2B 0.9800 . ?
C2 H2C 0.9800 . ?
C3 C4 1.390(7) . ?
C3 C8 1.394(7) . ?
C4 C5 1.400(8) . ?
C5 C6 1.378(8) . ?
C5 H5 0.9500 . ?
C6 C7 1.371(7) . ?
C6 H6 0.9500 . ?
C7 C8 1.363(8) . ?
C7 H7 0.9500 . ?
C8 H8 0.9500 . ?
C9 H9A 0.9800 . ?
C9 H9B 0.9800 . ?
C9 H9C 0.9800 . ?
C10 H10A 0.9800 . ?
C10 H10B 0.9800 . ?
C10 H10C 0.9800 . ?
C11 H11A 0.9800 . ?
C11 H11B 0.9800 . ?
C11 H11C 0.9800 . ?
C12 H12A 0.9800 . ?
C12 H12B 0.9800 . ?
C12 H12C 0.9800 . ?
C13 C14 1.386(7) . ?
C13 C18 1.397(8) . ?
C14 C15 1.390(7) . ?
C15 C16 1.387(8) . ?
C15 H15 0.9500 . ?
C16 C17 1.381(7) . ?
C16 H16 0.9500 . ?
C17 C18 1.378(8) . ?
C17 H17 0.9500 . ?
C18 H18 0.9500 . ?
C19 H19A 0.9800 . ?
C19 H19B 0.9800 . ?
C19 H19C 0.9800 . ?
C19 H19D 0.9800 . ?
C19 H19E 0.9800 . ?
C19 H19F 0.9800 . ?
C20 H20A 0.9800 . ?
C20 H20B 0.9800 . ?
C20 H20C 0.9800 . ?
C21 C22 1.377(6) . ?
C21 H21 0.9500 . ?
C22 C23 1.387(7) . ?
C22 H22 0.9500 . ?
C23 C24 1.385(7) . ?
C23 C26 1.485(7) . ?
C24 C25 1.382(7) . ?
C24 H24 0.9500 . ?
C25 H25 0.9500 . ?
C26 C30 1.389(8) . ?
C26 C27 1.399(7) . ?
C27 C28 1.366(7) . ?
C27 H27 0.9500 . ?
C28 H28 0.9500 . ?
C29 C30 1.359(7) . ?
C29 H29 0.9500 . ?
C30 H30 0.9500 . ?
C31 C32 1.373(7) . ?
C31 C36 1.390(6) . ?
C32 C33 1.373(7) . ?
C32 H32 0.9500 . ?
C33 C34 1.361(7) . ?
C33 H33 0.9500 . ?
C34 C35 1.384(7) . ?
C35 C36 1.367(7) . ?
C35 H35 0.9500 . ?
P1 F3 1.538(5) . ?
P1 F4 1.553(4) . ?
P1 F5 1.559(5) . ?
P1 F2 1.562(5) . ?
P1 F1 1.579(4) . ?
P1 F6 1.579(4) . ?
P2 F12' 1.578(4) . ?
P2 F8' 1.583(4) . ?
P2 F12 1.5867 . ?
P2 F11' 1.589(4) . ?
P2 F8 1.5895 . ?
P2 F11 1.5926 . ?
P2 F10 1.5931 . ?
P2 F10' 1.597(4) . ?
P2 F7 1.6005 . ?
P2 F9 1.6046 . ?
P2 F7' 1.610(4) . ?
P2 F9' 1.611(4) . ?
F7 F11' 1.091(8) . ?
F7 F9' 1.426(7) . ?
F10 F9' 0.987(8) . ?
F10 F10' 1.479(9) . ?
F11 F8' 1.011(9) . ?
F11 F11' 1.487(9) . ?
F12 F10' 1.067(9) . ?
F12 F8' 1.428(9) . ?
N5 C37 1.117(9) . ?
C37 C38 1.453(12) . ?
C38 H38A 0.980(8) . ?
C38 H38B 0.979(8) . ?
C38 H38C 0.982(8) . ?
